data_1532259
loop_
_publ_author_name
'Weber, F.A.'
'Meier, S.E.'
'Schleid, T.'

_publ_section_title
;
 Ho2 Te4 O11 und Ho2 Te5 O13: zwei tellurdioxidreiche Oxotellurate(IV)des
 dreiwertigen Holmiums
;
_journal_name_full 'Zeitschrift fuer Anorganische und Allgemeine Chemie'
_journal_page_first 2225
_journal_page_last 2231
_journal_volume 627
_journal_year 2001
_chemical_formula_sum 'Ho2 O13 Te5'
_chemical_name_systematic 'Ho2 (Te5 O13)'
_space_group_IT_number 2
_symmetry_space_group_name_Hall '-P 1'
_symmetry_space_group_name_H-M 'P -1'
_cell_angle_alpha 89.057
_cell_angle_beta 86.825
_cell_angle_gamma 75.056
_cell_formula_units_Z 2
_cell_length_a 6.9567
_cell_length_b 8.6264
_cell_length_c 10.5752
_cell_volume 612.224
_citation_journal_id_ASTM ZAACAB
_cod_data_source_file Weber_ZAACAB_2001_35.cif
_cod_data_source_block Ho2O13Te5
_cod_original_cell_volume 612.2242
_cod_database_code 1532259

loop_
_symmetry_equiv_pos_as_xyz
x,y,z
-x,-y,-z

loop_
_atom_site_label
_atom_site_type_symbol
_atom_site_fract_x
_atom_site_fract_y
_atom_site_fract_z
_atom_site_occupancy
_atom_site_U_iso_or_equiv
O2 O-2 0.5373 0.3267 0.0028 1 0.0
Te1 Te+4 0.43548 0.9036 0.30224 1 0.0
O10 O-2 0.1217 0.4925 0.8914 1 0.0
O6 O-2 0.0642 0.2644 0.2801 1 0.0
O13 O-2 0.0626 0.0171 0.6857 1 0.0
O8 O-2 0.0476 0.349 0.5635 1 0.0
O1 O-2 0.3316 0.222 0.7781 1 0.0
O5 O-2 0.6627 0.4893 0.3841 1 0.0
O12 O-2 0.6709 0.2562 0.232 1 0.0
Ho2 Ho+3 0.00261 0.26283 0.76114 1 0.0
Te5 Te+4 0.70932 0.12002 0.02446 1 0.0
O3 O-2 0.235 0.4931 0.1876 1 0.0
O7 O-2 0.3449 0.9838 0.1244 1 0.0
O9 O-2 0.463 0.1913 0.5193 1 0.0
O11 O-2 0.0599 0.8218 0.0362 1 0.0
O4 O-2 0.3121 0.737 0.2888 1 0.0
Te3 Te+4 0.27687 0.39121 0.48514 1 0.0
Te2 Te+4 0.12081 0.34749 0.11162 1 0.0
Te4 Te+4 0.84389 0.1946 0.36327 1 0.0
Ho1 Ho+3 0.44652 0.47387 0.82072 1 0.0
